data_7122521
loop_
_publ_author_name
'Francuz, Jovana'
'Popsavin, Mirjana'
'Djoki\'c, Sanja'
'Koji\'c, Vesna'
'Srdi\'c-Raji\'c, Tatjana'
'Rodi\'c, Marko V'
'Jakimov, Dimitar'
'Popsavin, Velimir'

_publ_section_title
;
 Novel <i>O</i>-methyl goniofufurone and 7-<i>epi</i>-goniofufurone
 derivatives: synthesis, <i>in vitro</i> cytotoxicity and SAR analysis.
;
_journal_issue 12
_journal_name_full MedChemComm
_journal_page_first 2017
_journal_page_last 2027
_journal_paper_doi 10.1039/c8md00431e
_journal_volume 9
_journal_year 2018
_chemical_absolute_configuration rm
_chemical_compound_source synthetic
_chemical_formula_moiety 'C14 H14 O5'
_chemical_formula_sum 'C14 H14 O5'
_chemical_formula_weight 262.25
_chemical_melting_point 408
_chemical_name_common ' 3,6-Anhydro-2-deoxy-5-O-methyl-7-C-phenyl-D-ido-hept-7-ulosono-1,4-lactone'
_chemical_name_systematic ' 3,6-Anhydro-2-deoxy-5-O-methyl-7-C-phenyl-D-ido-hept-7-ulosono-1,4-lactone'
_space_group_crystal_system orthorhombic
_space_group_IT_number 19
_space_group_name_Hall 'P 2ac 2ab'
_space_group_name_H-M_alt 'P 21 21 21'
_symmetry_cell_setting orthorhombic
_symmetry_Int_Tables_number 19
_symmetry_space_group_name_Hall 'P 2ac 2ab'
_symmetry_space_group_name_H-M 'P 21 21 21'
_atom_sites_solution_hydrogens geom
_atom_sites_solution_primary dual
_atom_sites_solution_secondary dual
_audit_creation_date 2017-11-29T10:46:25-00:00
_audit_creation_method 'WinGX routine CIF_UPDATE'
_audit_update_record
;
2018-05-15 deposited with the CCDC.
2018-10-24 downloaded from the CCDC.
;
_cell_angle_alpha 90
_cell_angle_beta 90
_cell_angle_gamma 90
_cell_formula_units_Z 4
_cell_length_a 4.6740(2)
_cell_length_b 12.9175(7)
_cell_length_c 21.3349(7)
_cell_measurement_reflns_used 2488
_cell_measurement_temperature 295(2)
_cell_measurement_theta_max 25.374
_cell_measurement_theta_min 3.148
_cell_volume 1288.12(10)
_computing_cell_refinement 'CrysAlisPro 1.171.38.46 (Rigaku OD, 2015)'
_computing_data_collection 'CrysAlisPro 1.171.38.46 (Rigaku OD, 2015)'
_computing_data_reduction 'CrysAlisPro 1.171.38.46 (Rigaku OD, 2015)'
_computing_molecular_graphics
; Mercury CSD (Macrae, C.F.,  et al. (2008). J. Appl. Cryst. 41,
 466--470, doi:10.1107/S0021889807067908)
;
_computing_publication_material
; SHELXLE (H\"ubschle, C.B., et al. (2011). J. Appl. Cryst., 44,
 1281--1284, doi:10.1107/S0021889811043202)'
;
_computing_structure_refinement
; SHELXL-2017/1 (Sheldrick, G.M. (2015). Acta Cryst. C71, 3--8
        doi:10.1107/S2053229614024218)
;
_computing_structure_solution
; SHELXT 2014/5 (Sheldrick, G.M. (2015). Acta Cryst. A71, 3--8,
 doi:10.1107/S2053273314026370)
;
_diffrn_ambient_temperature 295(2)
_diffrn_detector 'CCD plate'
_diffrn_detector_area_resol_mean 16.328
_diffrn_detector_type Sapphire3
_diffrn_measured_fraction_theta_full 0.998
_diffrn_measured_fraction_theta_max 0.891
_diffrn_measurement_device 'four-circle diffractometer'
_diffrn_measurement_device_type 'Gemini S (Oxford Diffraction)'
_diffrn_measurement_method '\w scans'
_diffrn_measurement_specimen_support 'glass fiber'
_diffrn_orient_matrix_type 'CrysAlisPro convention (1999,Acta A55,543-557)'
_diffrn_orient_matrix_UB_11 -0.0272508
_diffrn_orient_matrix_UB_12 -0.0413423
_diffrn_orient_matrix_UB_13 -0.0210575
_diffrn_orient_matrix_UB_21 -0.046953
_diffrn_orient_matrix_UB_22 0.0359149
_diffrn_orient_matrix_UB_23 -0.0229333
_diffrn_orient_matrix_UB_31 0.1417381
_diffrn_orient_matrix_UB_32 0.0039714
_diffrn_orient_matrix_UB_33 -0.0116469
_diffrn_radiation_monochromator graphite
_diffrn_radiation_probe x-ray
_diffrn_radiation_type MoK\a
_diffrn_radiation_wavelength 0.71073
_diffrn_reflns_av_R_equivalents 0.0275
_diffrn_reflns_av_unetI/netI 0.0363
_diffrn_reflns_Laue_measured_fraction_full 0.998
_diffrn_reflns_Laue_measured_fraction_max 0.891
_diffrn_reflns_limit_h_max 5
_diffrn_reflns_limit_h_min -5
_diffrn_reflns_limit_k_max 16
_diffrn_reflns_limit_k_min -17
_diffrn_reflns_limit_l_max 23
_diffrn_reflns_limit_l_min -28
_diffrn_reflns_number 9417
_diffrn_reflns_point_group_measured_fraction_full 0.998
_diffrn_reflns_point_group_measured_fraction_max 0.863
_diffrn_reflns_theta_full 26.32
_diffrn_reflns_theta_max 29.09
_diffrn_reflns_theta_min 3.154
_diffrn_source 'fine-focus sealed X-ray tube'
_diffrn_source_type 'Enhance (Mo) X-ray Source'
_exptl_absorpt_coefficient_mu 0.103
_exptl_absorpt_correction_T_max 0.984
_exptl_absorpt_correction_T_min 0.966
_exptl_absorpt_correction_type analytical
_exptl_absorpt_process_details
; CrysAlisPro 1.171.38.46 (Rigaku Oxford Diffraction, 2015)
 Analytical numeric absorption correction using a multifaceted crystal model 
 based on expressions derived by R.C. Clark & J.S. Reid (Clark, R. C. & 
 Reid, J. S. (1995). Acta Cryst. A51, 887-897) followed by empirical 
 absorption correction using spherical harmonics, implemented in SCALE3 ABSPACK 
 scaling algorithm.
;
_exptl_crystal_colour colourless
_exptl_crystal_density_diffrn 1.352
_exptl_crystal_description block
_exptl_crystal_F_000 552
_exptl_crystal_size_max 0.506
_exptl_crystal_size_mid 0.298
_exptl_crystal_size_min 0.177
_exptl_transmission_factor_max 0.982
_exptl_transmission_factor_min 0.964
_refine_diff_density_max 0.115
_refine_diff_density_min -0.137
_refine_diff_density_rms 0.03
_refine_ls_abs_structure_details
; Absolute structure parameter is meaningless because the compound is a weak 
 anomalous scatterer.

 Flack x determined using 703 quotients [(I+)-(I-)]/[(I+)+(I-)]
 (Parsons, Flack and Wagner, Acta Cryst. B69 (2013) 249-259).
 _refine_ls_abs_structure_Flack          0.3(5)
;
_refine_ls_extinction_method none
_refine_ls_goodness_of_fit_ref 1.032
_refine_ls_hydrogen_treatment constr
_refine_ls_matrix_type full
_refine_ls_number_parameters 173
_refine_ls_number_reflns 2988
_refine_ls_number_restraints 0
_refine_ls_restrained_S_all 1.032
_refine_ls_R_factor_all 0.0632
_refine_ls_R_factor_gt 0.0429
_refine_ls_shift/su_max 0
_refine_ls_shift/su_mean 0
_refine_ls_structure_factor_coef Fsqd
_refine_ls_weighting_details 'w=1/[\s^2^(Fo^2^)+(0.0454P)^2^+0.1461P] where P=(Fo^2^+2Fc^2^)/3'
_refine_ls_weighting_scheme calc
_refine_ls_wR_factor_gt 0.0953
_refine_ls_wR_factor_ref 0.1058
_reflns_Friedel_coverage 0.645
_reflns_Friedel_fraction_full 0.999
_reflns_Friedel_fraction_max 0.824
_reflns_number_gt 2246
_reflns_number_total 2988
_reflns_threshold_expression 'I > 2\s(I)'
_cod_data_source_file c8md00431e2.cif
_cod_data_source_block 9
_cod_depositor_comments 'Adding full bibliography for 7122519--7122524.cif.'
_cod_database_code 7122521

loop_
_symmetry_equiv_pos_as_xyz
'x, y, z'
'-x+1/2, -y, z+1/2'
'-x, y+1/2, -z+1/2'
'x+1/2, -y+1/2, -z'

loop_
_atom_site_label
_atom_site_type_symbol
_atom_site_fract_x
_atom_site_fract_y
_atom_site_fract_z
_atom_site_U_iso_or_equiv
_atom_site_adp_type
_atom_site_occupancy
_atom_site_site_symmetry_order
_atom_site_calc_flag
_atom_site_refinement_flags_posn
_atom_site_refinement_flags_adp
O1 O 0.4293(5) 0.93326(15) 0.36060(11) 0.0828(7) Uani 1 1 d . .
O2 O 0.6585(4) 0.79585(13) 0.32432(8) 0.0633(5) Uani 1 1 d . .
O3 O 0.7194(4) 0.67375(13) 0.44061(8) 0.0643(5) Uani 1 1 d . .
O4 O 1.0211(4) 0.55105(13) 0.31823(7) 0.0552(5) Uani 1 1 d . .
O5 O 1.0373(5) 0.50474(17) 0.46490(9) 0.0776(6) Uani 1 1 d . .
C1 C 0.6108(6) 0.86885(19) 0.36883(13) 0.0586(7) Uani 1 1 d . .
C2 C 0.8083(6) 0.85337(19) 0.42280(12) 0.0587(7) Uani 1 1 d . .
H2A H 0.707448 0.859639 0.462351 0.07 Uiso 1 1 calc R U
H2AB H 0.963906 0.90303 0.421875 0.07 Uiso 1 1 calc R U
C3 C 0.9174(6) 0.74437(18) 0.41313(11) 0.0510(6) Uani 1 1 d . .
H3 H 1.113887 0.73456 0.428008 0.061 Uiso 1 1 calc R U
C4 C 0.8854(5) 0.72720(18) 0.34332(11) 0.0491(6) Uani 1 1 d . .
H4 H 1.063713 0.741118 0.32068 0.059 Uiso 1 1 calc R U
C5 C 0.7889(5) 0.61467(18) 0.33596(10) 0.0463(5) Uani 1 1 d . .
H5 H 0.633074 0.609452 0.305401 0.056 Uiso 1 1 calc R U
C6 C 0.6830(6) 0.58538(17) 0.40202(11) 0.0502(6) Uani 1 1 d . .
H6 H 0.478695 0.568805 0.399751 0.06 Uiso 1 1 calc R U
C7 C 0.8427(5) 0.49186(19) 0.42839(11) 0.0513(6) Uani 1 1 d . .
C8 C 0.7530(6) 0.38658(19) 0.40791(11) 0.0545(6) Uani 1 1 d . .
C9 C 0.8751(9) 0.3020(2) 0.43571(16) 0.0866(10) Uani 1 1 d . .
H9 H 1.014794 0.310882 0.466297 0.104 Uiso 1 1 calc R U
C10 C 0.7909(13) 0.2027(3) 0.4183(2) 0.1136(15) Uani 1 1 d . .
H10 H 0.870489 0.145581 0.438307 0.136 Uiso 1 1 calc R U
C11 C 0.5947(11) 0.1888(3) 0.3727(2) 0.1105(16) Uani 1 1 d . .
H11 H 0.544216 0.122146 0.360493 0.133 Uiso 1 1 calc R U
C12 C 0.4707(10) 0.2718(3) 0.3447(2) 0.1103(14) Uani 1 1 d . .
H12 H 0.33275 0.262106 0.313803 0.132 Uiso 1 1 calc R U
C13 C 0.5507(8) 0.3709(2) 0.36223(16) 0.0837(9) Uani 1 1 d . .
H13 H 0.466116 0.4276 0.342801 0.1 Uiso 1 1 calc R U
C14 C 1.0436(9) 0.5364(4) 0.25289(14) 0.1012(13) Uani 1 1 d . .
H14A H 1.213401 0.497455 0.243709 0.152 Uiso 1 1 calc R U
H14B H 1.053638 0.60253 0.232448 0.152 Uiso 1 1 calc R U
H14C H 0.87904 0.499321 0.238035 0.152 Uiso 1 1 calc R U

loop_
_atom_site_aniso_label
_atom_site_aniso_U_11
_atom_site_aniso_U_22
_atom_site_aniso_U_33
_atom_site_aniso_U_23
_atom_site_aniso_U_13
_atom_site_aniso_U_12
O1 0.0921(15) 0.0520(11) 0.1043(16) 0.0096(11) 0.0019(13) 0.0181(11)
O2 0.0833(13) 0.0496(10) 0.0569(10) 0.0038(8) -0.0062(10) 0.0089(10)
O3 0.0993(14) 0.0405(9) 0.0531(9) -0.0079(7) 0.0216(10) -0.0062(10)
O4 0.0626(10) 0.0553(10) 0.0476(8) -0.0091(8) 0.0036(8) 0.0090(9)
O5 0.0968(15) 0.0682(13) 0.0679(11) -0.0051(10) -0.0262(12) -0.0034(11)
C1 0.0685(16) 0.0386(13) 0.0688(16) 0.0068(12) 0.0118(15) -0.0011(13)
C2 0.0712(17) 0.0407(13) 0.0641(15) -0.0072(11) 0.0042(14) -0.0049(12)
C3 0.0571(13) 0.0428(12) 0.0532(12) -0.0049(10) 0.0004(11) -0.0043(11)
C4 0.0518(13) 0.0454(13) 0.0500(12) 0.0004(10) 0.0083(11) -0.0020(11)
C5 0.0458(12) 0.0469(13) 0.0462(11) -0.0053(10) -0.0027(10) 0.0019(11)
C6 0.0529(13) 0.0399(12) 0.0579(13) -0.0057(10) 0.0085(12) -0.0026(10)
C7 0.0591(15) 0.0477(13) 0.0471(12) -0.0040(10) 0.0033(12) -0.0049(12)
C8 0.0699(16) 0.0411(13) 0.0524(12) 0.0008(10) 0.0114(13) -0.0053(12)
C9 0.128(3) 0.0517(17) 0.0799(19) 0.0130(15) -0.004(2) 0.0021(18)
C10 0.174(4) 0.0470(19) 0.119(3) 0.014(2) 0.028(3) 0.008(2)
C11 0.162(4) 0.049(2) 0.120(3) -0.025(2) 0.055(3) -0.032(2)
C12 0.138(3) 0.069(2) 0.124(3) -0.031(2) -0.010(3) -0.032(2)
C13 0.099(2) 0.0513(16) 0.101(2) -0.0129(16) -0.021(2) -0.0104(16)
C14 0.100(3) 0.147(4) 0.0572(16) -0.038(2) 0.0014(18) 0.026(3)

loop_
_atom_type_symbol
_atom_type_description
_atom_type_scat_dispersion_real
_atom_type_scat_dispersion_imag
_atom_type_scat_source
C C 0.0033 0.0016 'International Tables Vol C Tables 4.2.6.8 and 6.1.1.4'
H H 0 0 'International Tables Vol C Tables 4.2.6.8 and 6.1.1.4'
O O 0.0106 0.006 'International Tables Vol C Tables 4.2.6.8 and 6.1.1.4'

loop_
_exptl_crystal_face_index_h
_exptl_crystal_face_index_k
_exptl_crystal_face_index_l
_exptl_crystal_face_perp_dist
0 -3 5 0.0886
0 3 -5 0.0886
0 -3 -5 0.1521
5 -1 0 0.2457
-5 1 0 0.2457
0 0 1 0.0715
0 1 -5 0.1237
-1 1 -5 0.2098
0 5 3 0.151
3 3 5 0.2541
3 1 -5 0.2492
-3 -5 -1 0.2622
-1 0 -5 0.2153
0 -1 0 0.1407
0 5 -2 0.1341

loop_
_geom_angle_atom_site_label_1
_geom_angle_atom_site_label_2
_geom_angle_atom_site_label_3
_geom_angle
C1 O2 C4 110.6(2)
C6 O3 C3 110.75(18)
C14 O4 C5 113.6(2)
O1 C1 O2 119.7(3)
O1 C1 C2 130.1(3)
O2 C1 C2 110.2(2)
C1 C2 C3 103.2(2)
C1 C2 H2A 111.1
C3 C2 H2A 111.1
C1 C2 H2AB 111.1
C3 C2 H2AB 111.1
H2A C2 H2AB 109.1
O3 C3 C2 108.7(2)
O3 C3 C4 104.30(19)
C2 C3 C4 103.7(2)
O3 C3 H3 113.1
C2 C3 H3 113.1
C4 C3 H3 113.1
O2 C4 C3 105.04(19)
O2 C4 C5 109.8(2)
C3 C4 C5 105.63(19)
O2 C4 H4 112
C3 C4 H4 112
C5 C4 H4 112
O4 C5 C4 110.72(19)
O4 C5 C6 110.41(18)
C4 C5 C6 103.53(18)
O4 C5 H5 110.7
C4 C5 H5 110.7
C6 C5 H5 110.7
O3 C6 C7 111.4(2)
O3 C6 C5 107.15(18)
C7 C6 C5 111.97(19)
O3 C6 H6 108.8
C7 C6 H6 108.8
C5 C6 H6 108.8
O5 C7 C8 121.8(2)
O5 C7 C6 119.7(2)
C8 C7 C6 118.5(2)
C9 C8 C13 118.5(3)
C9 C8 C7 119.0(3)
C13 C8 C7 122.5(3)
C8 C9 C10 120.1(4)
C8 C9 H9 119.9
C10 C9 H9 119.9
C11 C10 C9 120.5(4)
C11 C10 H10 119.8
C9 C10 H10 119.8
C10 C11 C12 120.2(3)
C10 C11 H11 119.9
C12 C11 H11 119.9
C11 C12 C13 119.7(4)
C11 C12 H12 120.2
C13 C12 H12 120.2
C8 C13 C12 121.0(3)
C8 C13 H13 119.5
C12 C13 H13 119.5
O4 C14 H14A 109.5
O4 C14 H14B 109.5
H14A C14 H14B 109.5
O4 C14 H14C 109.5
H14A C14 H14C 109.5
H14B C14 H14C 109.5

loop_
_geom_bond_atom_site_label_1
_geom_bond_atom_site_label_2
_geom_bond_distance
O1 C1 1.201(3)
O2 C1 1.357(3)
O2 C4 1.441(3)
O3 C6 1.418(3)
O3 C3 1.425(3)
O4 C14 1.411(3)
O4 C5 1.413(3)
O5 C7 1.209(3)
C1 C2 1.489(4)
C2 C3 1.512(3)
C2 H2A 0.97
C2 H2AB 0.97
C3 C4 1.513(3)
C3 H3 0.98
C4 C5 1.530(3)
C4 H4 0.98
C5 C6 1.541(3)
C5 H5 0.98
C6 C7 1.527(3)
C6 H6 0.98
C7 C8 1.489(3)
C8 C9 1.368(4)
C8 C13 1.373(4)
C9 C10 1.392(5)
C9 H9 0.93
C10 C11 1.349(6)
C10 H10 0.93
C11 C12 1.358(6)
C11 H11 0.93
C12 C13 1.386(4)
C12 H12 0.93
C13 H13 0.93
C14 H14A 0.96
C14 H14B 0.96
C14 H14C 0.96

loop_
_geom_torsion_atom_site_label_1
_geom_torsion_atom_site_label_2
_geom_torsion_atom_site_label_3
_geom_torsion_atom_site_label_4
_geom_torsion
C4 O2 C1 O1 179.6(2)
C4 O2 C1 C2 -0.3(3)
O1 C1 C2 C3 164.1(3)
O2 C1 C2 C3 -16.1(3)
C6 O3 C3 C2 139.7(2)
C6 O3 C3 C4 29.5(3)
C1 C2 C3 O3 -85.5(2)
C1 C2 C3 C4 25.0(3)
C1 O2 C4 C3 16.7(3)
C1 O2 C4 C5 129.9(2)
O3 C3 C4 O2 88.0(2)
C2 C3 C4 O2 -25.8(3)
O3 C3 C4 C5 -28.1(3)
C2 C3 C4 C5 -141.8(2)
C14 O4 C5 C4 -94.4(3)
C14 O4 C5 C6 151.6(3)
O2 C4 C5 O4 145.84(18)
C3 C4 C5 O4 -101.4(2)
O2 C4 C5 C6 -95.8(2)
C3 C4 C5 C6 17.0(3)
C3 O3 C6 C7 104.1(2)
C3 O3 C6 C5 -18.7(3)
O4 C5 C6 O3 118.6(2)
C4 C5 C6 O3 0.1(2)
O4 C5 C6 C7 -3.8(3)
C4 C5 C6 C7 -122.3(2)
O3 C6 C7 O5 -20.8(3)
C5 C6 C7 O5 99.2(3)
O3 C6 C7 C8 159.4(2)
C5 C6 C7 C8 -80.7(3)
O5 C7 C8 C9 6.5(4)
C6 C7 C8 C9 -173.7(3)
O5 C7 C8 C13 -173.8(3)
C6 C7 C8 C13 6.0(4)
C13 C8 C9 C10 -1.0(5)
C7 C8 C9 C10 178.7(3)
C8 C9 C10 C11 2.0(6)
C9 C10 C11 C12 -2.1(7)
C10 C11 C12 C13 1.2(7)
C9 C8 C13 C12 0.2(5)
C7 C8 C13 C12 -179.5(3)
C11 C12 C13 C8 -0.3(6)
